data_4512877
loop_
_publ_author_name
'Neogi, Ishita'
'Bajpai, Alankriti'
'Savitha, Govardhan'
'Moorthy, Jarugu Narasimha'

_publ_section_title
;
 Tetraarylbiphenyl as a New Lattice Inclusion Host by Structure
 Reductionism: Shape and Size Complementarity Based on Torsional
 Flexibility
;
_journal_issue 5
_journal_name_full 'Crystal Growth &amp; Design'
_journal_page_first 2129
_journal_paper_doi 10.1021/cg501711t
_journal_volume 15
_journal_year 2015
_chemical_formula_moiety 'C48 H50 O4, C6 H10 O'
_chemical_formula_sum 'C54 H60 O5'
_chemical_formula_weight 789.02
_chemical_name_common TB
_chemical_name_systematic 3,3,5,5-Tetrakis(2,6-dimethyl-4-methoxyphenyl)biphenyl-cyclohexanone
_space_group_crystal_system monoclinic
_space_group_IT_number 15
_space_group_name_Hall '-C 2yc'
_space_group_name_H-M_alt 'C 1 2/c 1'
_symmetry_space_group_name_Hall '-C 2yc'
_symmetry_space_group_name_H-M 'C 1 2/c 1'
_atom_sites_solution_hydrogens geom
_audit_creation_method SHELXL-2014
_cell_angle_alpha 90
_cell_angle_beta 115.696(18)
_cell_angle_gamma 90
_cell_formula_units_Z 8
_cell_length_a 30.156(13)
_cell_length_b 12.688(5)
_cell_length_c 25.591(12)
_cell_measurement_reflns_used 0
_cell_measurement_temperature 100(2)
_cell_measurement_theta_max 0
_cell_measurement_theta_min 0
_cell_volume 8823(7)
_computing_cell_refinement 'Bruker SAINT'
_computing_data_collection 'Bruker APEX2'
_computing_data_reduction 'Bruker SAINT'
_computing_molecular_graphics 'Ortep for Windows (Farrugia, 2012)'
_computing_publication_material 'WinGX publication routines (Farrugia, 2012)'
_computing_structure_refinement 'SHELXL-2014/5 (Sheldrick, 2014)'
_computing_structure_solution SHELX-97
_diffrn_ambient_temperature 100(2)
_diffrn_measured_fraction_theta_full 0.997
_diffrn_measured_fraction_theta_max 0.970
_diffrn_measurement_device_type 'Bruker APEX-II CCD'
_diffrn_measurement_method '\f and \w scans'
_diffrn_radiation_monochromator graphite
_diffrn_radiation_probe x-ray
_diffrn_radiation_type MoK\a
_diffrn_radiation_wavelength 0.71073
_diffrn_reflns_av_R_equivalents 0.1681
_diffrn_reflns_av_unetI/netI 0.2004
_diffrn_reflns_Laue_measured_fraction_full 0.997
_diffrn_reflns_Laue_measured_fraction_max 0.970
_diffrn_reflns_limit_h_max 34
_diffrn_reflns_limit_h_min -39
_diffrn_reflns_limit_k_max 13
_diffrn_reflns_limit_k_min -16
_diffrn_reflns_limit_l_max 34
_diffrn_reflns_limit_l_min -29
_diffrn_reflns_number 28327
_diffrn_reflns_point_group_measured_fraction_full 0.997
_diffrn_reflns_point_group_measured_fraction_max 0.970
_diffrn_reflns_theta_full 25.242
_diffrn_reflns_theta_max 28.542
_diffrn_reflns_theta_min 1.829
_diffrn_source 'sealed tube'
_exptl_absorpt_coefficient_mu 0.074
_exptl_absorpt_correction_type none
_exptl_crystal_colour colorless
_exptl_crystal_density_diffrn 1.188
_exptl_crystal_density_method 'not measured'
_exptl_crystal_description square
_exptl_crystal_F_000 3392
_exptl_crystal_size_max 0
_exptl_crystal_size_mid 0
_exptl_crystal_size_min 0
_refine_diff_density_max 0.397
_refine_diff_density_min -0.397
_refine_diff_density_rms 0.099
_refine_ls_extinction_coef 0.0012(2)
_refine_ls_extinction_expression Fc^*^=kFc[1+0.001xFc^2^\l^3^/sin(2\q)]^-1/4^
_refine_ls_extinction_method SHELXL
_refine_ls_goodness_of_fit_ref 0.936
_refine_ls_hydrogen_treatment constr
_refine_ls_matrix_type full
_refine_ls_number_parameters 546
_refine_ls_number_reflns 10888
_refine_ls_number_restraints 0
_refine_ls_restrained_S_all 0.936
_refine_ls_R_factor_all 0.2273
_refine_ls_R_factor_gt 0.0913
_refine_ls_shift/su_max 0.001
_refine_ls_shift/su_mean 0.000
_refine_ls_structure_factor_coef Fsqd
_refine_ls_weighting_details 'w=1/[\s^2^(Fo^2^)+(0.1224P)^2^] where P=(Fo^2^+2Fc^2^)/3'
_refine_ls_weighting_scheme calc
_refine_ls_wR_factor_gt 0.2029
_refine_ls_wR_factor_ref 0.2896
_reflns_Friedel_coverage 0.000
_reflns_number_gt 4087
_reflns_number_total 10888
_reflns_threshold_expression 'I > 2\s(I)'
_cod_data_source_file cg501711t_si_010.cif
_cod_data_source_block TB-G8
_cod_depositor_comments 'Adding full bibliography for 4512869--4512878.cif.'
_cod_database_code 4512877
_shelx_space_group_comment
;
The symmetry employed for this shelxl refinement is uniquely defined
by the following loop, which should always be used as a source of
symmetry information in preference to the above space-group names.
They are only intended as comments.
;
_shelxl_version_number 2014/5

loop_
_space_group_symop_operation_xyz
'x, y, z'
'-x, y, -z+1/2'
'x+1/2, y+1/2, z'
'-x+1/2, y+1/2, -z+1/2'
'-x, -y, -z'
'x, -y, z-1/2'
'-x+1/2, -y+1/2, -z'
'x+1/2, -y+1/2, z-1/2'

loop_
_atom_site_label
_atom_site_type_symbol
_atom_site_fract_x
_atom_site_fract_y
_atom_site_fract_z
_atom_site_U_iso_or_equiv
_atom_site_adp_type
_atom_site_occupancy
_atom_site_site_symmetry_order
_atom_site_calc_flag
_atom_site_refinement_flags_posn
_atom_site_refinement_flags_adp
O1 O 0.11246(10) 0.1275(3) 0.08494(13) 0.0518(8) Uani 1 1 d . .
O2 O -0.26106(13) 0.0054(3) -0.31528(13) 0.0681(10) Uani 1 1 d . .
O3 O -0.46092(10) 0.0369(2) -0.02063(14) 0.0528(9) Uani 1 1 d . .
O4 O -0.08775(12) -0.3384(3) 0.35891(13) 0.0650(10) Uani 1 1 d . .
C1 C 0.07361(14) 0.0956(4) 0.09520(17) 0.0393(10) Uani 1 1 d . .
C2 C 0.05429(15) -0.0007(4) 0.07258(18) 0.0443(11) Uani 1 1 d . .
H2 H 0.0681 -0.0392 0.0524 0.053 Uiso 1 1 calc R U
C3 C 0.01428(14) -0.0416(4) 0.07937(16) 0.0390(10) Uani 1 1 d . .
C4 C -0.00580(13) 0.0173(3) 0.10980(15) 0.0343(9) Uani 1 1 d . .
C5 C 0.01368(14) 0.1142(4) 0.13274(17) 0.0386(10) Uani 1 1 d . .
C6 C 0.05402(13) 0.1543(4) 0.12610(16) 0.0380(10) Uani 1 1 d . .
H6 H 0.0676 0.2191 0.1420 0.046 Uiso 1 1 calc R U
C7 C 0.13717(16) 0.2200(4) 0.1123(2) 0.0539(13) Uani 1 1 d . .
H7A H 0.1618 0.2365 0.0993 0.081 Uiso 1 1 calc R U
H7B H 0.1525 0.2098 0.1535 0.081 Uiso 1 1 calc R U
H7C H 0.1140 0.2770 0.1027 0.081 Uiso 1 1 calc R U
C8 C -0.00552(17) -0.1481(4) 0.0555(2) 0.0547(13) Uani 1 1 d . .
H8A H -0.0406 -0.1438 0.0332 0.082 Uiso 1 1 calc R U
H8B H 0.0020 -0.1969 0.0869 0.082 Uiso 1 1 calc R U
H8C H 0.0093 -0.1718 0.0311 0.082 Uiso 1 1 calc R U
C9 C -0.00867(17) 0.1801(4) 0.1644(2) 0.0585(14) Uani 1 1 d . .
H9A H 0.0090 0.2453 0.1764 0.088 Uiso 1 1 calc R U
H9B H -0.0067 0.1424 0.1979 0.088 Uiso 1 1 calc R U
H9C H -0.0425 0.1944 0.1391 0.088 Uiso 1 1 calc R U
C10 C -0.05046(13) -0.0241(3) 0.11507(16) 0.0329(9) Uani 1 1 d . .
C11 C -0.09646(13) -0.0064(3) 0.07028(16) 0.0329(9) Uani 1 1 d . .
H11 H -0.0988 0.0324 0.0383 0.039 Uiso 1 1 calc R U
C12 C -0.13923(13) -0.0444(3) 0.07135(15) 0.0301(9) Uani 1 1 d . .
C13 C -0.13454(13) -0.0998(3) 0.12006(15) 0.0328(9) Uani 1 1 d . .
H13 H -0.1628 -0.1246 0.1221 0.039 Uiso 1 1 calc R U
C14 C -0.08886(13) -0.1195(3) 0.16608(15) 0.0327(9) Uani 1 1 d . .
C15 C -0.04720(14) -0.0820(3) 0.16246(16) 0.0357(10) Uani 1 1 d . .
H15 H -0.0164 -0.0961 0.1924 0.043 Uiso 1 1 calc R U
C16 C -0.18736(12) -0.0312(3) 0.02103(15) 0.0277(8) Uani 1 1 d . .
C17 C -0.19098(13) -0.0351(3) -0.03506(15) 0.0290(9) Uani 1 1 d . .
H17 H -0.1625 -0.0446 -0.0401 0.035 Uiso 1 1 calc R U
C18 C -0.23533(12) -0.0252(3) -0.08334(15) 0.0274(8) Uani 1 1 d . .
C19 C -0.27758(13) -0.0125(3) -0.07525(16) 0.0318(9) Uani 1 1 d . .
H19 H -0.3079 -0.0072 -0.1074 0.038 Uiso 1 1 calc R U
C20 C -0.27565(13) -0.0077(3) -0.01995(15) 0.0301(9) Uani 1 1 d . .
C21 C -0.23030(12) -0.0171(3) 0.02749(15) 0.0289(9) Uani 1 1 d . .
H21 H -0.2286 -0.0138 0.0646 0.035 Uiso 1 1 calc R U
C22 C -0.23928(13) -0.0263(3) -0.14351(15) 0.0305(9) Uani 1 1 d . .
C23 C -0.21776(14) 0.0555(3) -0.16185(16) 0.0352(10) Uani 1 1 d . .
C24 C -0.22504(15) 0.0605(4) -0.21886(17) 0.0406(10) Uani 1 1 d . .
H24 H -0.2101 0.1136 -0.2306 0.049 Uiso 1 1 calc R U
C25 C -0.25406(15) -0.0120(4) -0.25809(17) 0.0403(10) Uani 1 1 d . .
C26 C -0.27410(15) -0.0952(4) -0.24128(16) 0.0408(10) Uani 1 1 d . .
H26 H -0.2924 -0.1459 -0.2683 0.049 Uiso 1 1 calc R U
C27 C -0.26695(13) -0.1038(3) -0.18333(16) 0.0327(9) Uani 1 1 d . .
C28 C -0.28841(15) -0.1958(3) -0.16647(18) 0.0438(11) Uani 1 1 d . .
H28A H -0.2867 -0.2569 -0.1877 0.066 Uiso 1 1 calc R U
H28B H -0.3222 -0.1814 -0.1752 0.066 Uiso 1 1 calc R U
H28C H -0.2702 -0.2086 -0.1256 0.066 Uiso 1 1 calc R U
C29 C -0.18768(15) 0.1390(3) -0.12061(17) 0.0452(11) Uani 1 1 d . .
H29A H -0.1824 0.1960 -0.1419 0.068 Uiso 1 1 calc R U
H29B H -0.1565 0.1100 -0.0943 0.068 Uiso 1 1 calc R U
H29C H -0.2048 0.1646 -0.0991 0.068 Uiso 1 1 calc R U
C30 C -0.2959(2) -0.0535(5) -0.3576(3) 0.0821(18) Uani 1 1 d . .
H30A H -0.3028 -0.0236 -0.3948 0.123 Uiso 1 1 calc R U
H30B H -0.3254 -0.0542 -0.3521 0.123 Uiso 1 1 calc R U
H30C H -0.2841 -0.1243 -0.3558 0.123 Uiso 1 1 calc R U
C31 C -0.32286(13) 0.0063(3) -0.01525(15) 0.0291(9) Uani 1 1 d . .
C32 C -0.33933(13) 0.1068(3) -0.01184(15) 0.0309(9) Uani 1 1 d . .
C33 C -0.38594(14) 0.1200(4) -0.01295(16) 0.0379(10) Uani 1 1 d . .
H33 H -0.3973 0.1871 -0.0105 0.045 Uiso 1 1 calc R U
C34 C -0.41474(13) 0.0329(3) -0.01769(16) 0.0349(10) Uani 1 1 d . .
C35 C -0.39726(14) -0.0667(3) -0.01825(16) 0.0370(10) Uani 1 1 d . .
H35 H -0.4164 -0.1247 -0.0191 0.044 Uiso 1 1 calc R U
C36 C -0.35160(14) -0.0823(3) -0.01753(16) 0.0330(9) Uani 1 1 d . .
C37 C -0.33334(16) -0.1914(3) -0.0194(2) 0.0485(11) Uani 1 1 d . .
H37A H -0.3573 -0.2419 -0.0201 0.073 Uiso 1 1 calc R U
H37B H -0.3029 -0.2029 0.0143 0.073 Uiso 1 1 calc R U
H37C H -0.3281 -0.1993 -0.0536 0.073 Uiso 1 1 calc R U
C38 C -0.30731(15) 0.2006(3) -0.00564(18) 0.0409(10) Uani 1 1 d . .
H38A H -0.3260 0.2639 -0.0101 0.061 Uiso 1 1 calc R U
H38B H -0.2954 0.1981 -0.0349 0.061 Uiso 1 1 calc R U
H38C H -0.2799 0.1998 0.0321 0.061 Uiso 1 1 calc R U
C39 C -0.4805(2) 0.1372(4) -0.0213(3) 0.086(2) Uani 1 1 d . .
H39A H -0.5124 0.1305 -0.0218 0.130 Uiso 1 1 calc R U
H39B H -0.4834 0.1746 -0.0553 0.130 Uiso 1 1 calc R U
H39C H -0.4591 0.1754 0.0127 0.130 Uiso 1 1 calc R U
C40 C -0.08686(13) -0.1801(3) 0.21677(15) 0.0338(9) Uani 1 1 d . .
C41 C -0.09997(14) -0.1313(3) 0.25736(16) 0.0373(10) Uani 1 1 d . .
C42 C -0.09919(15) -0.1874(4) 0.30363(17) 0.0458(11) Uani 1 1 d . .
H42 H -0.1076 -0.1540 0.3304 0.055 Uiso 1 1 calc R U
C43 C -0.08644(15) -0.2904(4) 0.31085(17) 0.0462(11) Uani 1 1 d . .
C44 C -0.07387(15) -0.3418(4) 0.27180(19) 0.0482(12) Uani 1 1 d . .
H44 H -0.0656 -0.4129 0.2768 0.058 Uiso 1 1 calc R U
C45 C -0.07351(14) -0.2863(4) 0.22424(17) 0.0412(11) Uani 1 1 d . .
C46 C -0.06122(17) -0.3428(4) 0.18083(19) 0.0572(13) Uani 1 1 d . .
H46A H -0.0506 -0.4131 0.1942 0.086 Uiso 1 1 calc R U
H46B H -0.0354 -0.3058 0.1762 0.086 Uiso 1 1 calc R U
H46C H -0.0899 -0.3456 0.1443 0.086 Uiso 1 1 calc R U
C47 C -0.11459(18) -0.0175(4) 0.2515(2) 0.0533(12) Uani 1 1 d . .
H47A H -0.1170 0.0053 0.2859 0.080 Uiso 1 1 calc R U
H47B H -0.1459 -0.0088 0.2186 0.080 Uiso 1 1 calc R U
H47C H -0.0903 0.0240 0.2461 0.080 Uiso 1 1 calc R U
C48 C -0.0703(3) -0.4419(5) 0.3712(2) 0.094(2) Uani 1 1 d . .
H48A H -0.0721 -0.4655 0.4059 0.142 Uiso 1 1 calc R U
H48B H -0.0367 -0.4442 0.3767 0.142 Uiso 1 1 calc R U
H48C H -0.0900 -0.4869 0.3395 0.142 Uiso 1 1 calc R U
O5 O 0.06822(14) 0.3842(3) 0.2222(2) 0.0944(14) Uani 1 1 d . .
C49 C 0.1057(2) 0.3588(4) 0.2649(3) 0.0655(15) Uani 1 1 d . .
C50 C 0.10642(19) 0.3315(4) 0.3206(3) 0.0671(15) Uani 1 1 d . .
H50A H 0.0729 0.3291 0.3166 0.080 Uiso 1 1 calc R U
H50B H 0.1240 0.3857 0.3488 0.080 Uiso 1 1 calc R U
C51 C 0.13067(18) 0.2270(5) 0.3423(2) 0.0641(15) Uani 1 1 d . .
H51A H 0.1103 0.1715 0.3173 0.077 Uiso 1 1 calc R U
H51B H 0.1335 0.2149 0.3810 0.077 Uiso 1 1 calc R U
C52 C 0.18105(17) 0.2220(5) 0.3436(2) 0.0648(15) Uani 1 1 d . .
H52A H 0.1950 0.1524 0.3559 0.078 Uiso 1 1 calc R U
H52B H 0.2025 0.2729 0.3713 0.078 Uiso 1 1 calc R U
C53 C 0.17752(17) 0.2456(4) 0.28365(19) 0.0527(13) Uani 1 1 d . .
H53A H 0.2103 0.2452 0.2853 0.063 Uiso 1 1 calc R U
H53B H 0.1584 0.1909 0.2569 0.063 Uiso 1 1 calc R U
C54 C 0.15371(16) 0.3514(4) 0.2616(2) 0.0518(12) Uani 1 1 d . .
H54A H 0.1754 0.4071 0.2846 0.062 Uiso 1 1 calc R U
H54B H 0.1485 0.3606 0.2217 0.062 Uiso 1 1 calc R U

loop_
_atom_site_aniso_label
_atom_site_aniso_U_11
_atom_site_aniso_U_22
_atom_site_aniso_U_33
_atom_site_aniso_U_23
_atom_site_aniso_U_13
_atom_site_aniso_U_12
O1 0.0381(16) 0.076(2) 0.0539(19) -0.0030(17) 0.0314(15) -0.0053(16)
O2 0.079(2) 0.090(3) 0.0336(18) -0.0128(17) 0.0226(17) -0.010(2)
O3 0.0422(17) 0.055(2) 0.070(2) -0.0007(17) 0.0329(16) 0.0024(15)
O4 0.078(2) 0.076(3) 0.0347(17) 0.0137(17) 0.0189(17) -0.008(2)
C1 0.027(2) 0.063(3) 0.029(2) 0.009(2) 0.0132(17) 0.006(2)
C2 0.038(2) 0.061(3) 0.041(2) 0.001(2) 0.023(2) 0.006(2)
C3 0.035(2) 0.051(3) 0.029(2) 0.0026(19) 0.0120(18) 0.006(2)
C4 0.0284(19) 0.050(3) 0.0227(18) 0.0011(18) 0.0096(16) 0.0052(19)
C5 0.030(2) 0.057(3) 0.032(2) -0.005(2) 0.0161(18) 0.001(2)
C6 0.031(2) 0.053(3) 0.029(2) 0.0009(19) 0.0123(17) -0.0008(19)
C7 0.042(2) 0.077(4) 0.049(3) -0.002(3) 0.026(2) -0.006(3)
C8 0.057(3) 0.052(3) 0.058(3) 0.001(2) 0.028(2) 0.010(2)
C9 0.050(3) 0.073(4) 0.065(3) -0.030(3) 0.036(3) -0.018(2)
C10 0.031(2) 0.038(2) 0.028(2) -0.0029(17) 0.0124(17) 0.0007(18)
C11 0.0287(19) 0.043(3) 0.0238(18) 0.0003(17) 0.0087(16) 0.0026(18)
C12 0.0302(19) 0.038(2) 0.0239(18) -0.0009(16) 0.0131(16) 0.0016(17)
C13 0.0285(19) 0.039(3) 0.0271(19) -0.0049(17) 0.0088(16) -0.0031(17)
C14 0.032(2) 0.042(3) 0.0236(19) 0.0006(17) 0.0112(17) 0.0005(18)
C15 0.0266(19) 0.049(3) 0.027(2) 0.0037(18) 0.0079(16) 0.0044(18)
C16 0.0272(18) 0.032(2) 0.0227(18) 0.0007(16) 0.0097(15) -0.0002(16)
C17 0.0267(18) 0.036(2) 0.0256(18) 0.0014(16) 0.0126(16) 0.0048(17)
C18 0.0267(18) 0.033(2) 0.0219(17) 0.0002(16) 0.0101(15) 0.0004(16)
C19 0.0264(18) 0.042(3) 0.0254(19) -0.0019(17) 0.0097(16) 0.0017(17)
C20 0.0298(19) 0.035(2) 0.0259(18) -0.0040(17) 0.0126(16) -0.0031(17)
C21 0.0296(19) 0.038(2) 0.0171(17) -0.0021(16) 0.0081(15) -0.0026(17)
C22 0.0288(19) 0.040(2) 0.0230(18) 0.0020(17) 0.0117(16) 0.0079(18)
C23 0.034(2) 0.041(3) 0.031(2) 0.0054(18) 0.0151(18) 0.0106(19)
C24 0.043(2) 0.054(3) 0.031(2) 0.004(2) 0.0212(19) 0.001(2)
C25 0.050(2) 0.050(3) 0.028(2) 0.009(2) 0.024(2) 0.013(2)
C26 0.041(2) 0.054(3) 0.0214(19) -0.0058(19) 0.0084(17) 0.005(2)
C27 0.0288(19) 0.040(3) 0.0274(19) -0.0005(17) 0.0106(17) 0.0056(18)
C28 0.045(2) 0.048(3) 0.034(2) -0.005(2) 0.0134(19) -0.007(2)
C29 0.051(3) 0.048(3) 0.033(2) -0.004(2) 0.014(2) 0.003(2)
C30 0.087(4) 0.092(5) 0.063(4) -0.013(3) 0.029(3) -0.015(4)
C31 0.0252(18) 0.043(3) 0.0190(17) -0.0011(16) 0.0094(15) 0.0010(17)
C32 0.031(2) 0.039(3) 0.0258(19) -0.0055(17) 0.0149(16) -0.0035(18)
C33 0.040(2) 0.047(3) 0.032(2) -0.0046(19) 0.0210(19) 0.002(2)
C34 0.0236(19) 0.055(3) 0.034(2) 0.0004(19) 0.0200(17) -0.0012(19)
C35 0.038(2) 0.043(3) 0.035(2) -0.0027(19) 0.0208(19) -0.005(2)
C36 0.031(2) 0.043(3) 0.0256(19) -0.0007(17) 0.0127(16) -0.0011(18)
C37 0.057(3) 0.045(3) 0.049(3) 0.001(2) 0.029(2) 0.001(2)
C38 0.042(2) 0.046(3) 0.040(2) -0.004(2) 0.023(2) -0.003(2)
C39 0.068(4) 0.058(4) 0.156(6) 0.020(4) 0.069(4) 0.021(3)
C40 0.0279(19) 0.042(3) 0.0251(19) 0.0010(17) 0.0056(16) -0.0061(18)
C41 0.037(2) 0.046(3) 0.0222(19) -0.0039(18) 0.0062(17) -0.0101(19)
C42 0.045(2) 0.065(4) 0.026(2) -0.002(2) 0.0142(19) -0.010(2)
C43 0.050(3) 0.060(3) 0.025(2) 0.005(2) 0.013(2) -0.007(2)
C44 0.046(2) 0.040(3) 0.042(3) 0.016(2) 0.003(2) 0.004(2)
C45 0.036(2) 0.050(3) 0.028(2) 0.0047(19) 0.0043(18) 0.007(2)
C46 0.063(3) 0.060(3) 0.041(3) 0.007(2) 0.015(2) 0.028(3)
C47 0.070(3) 0.053(3) 0.040(3) -0.009(2) 0.028(2) -0.005(3)
C48 0.152(6) 0.071(4) 0.053(4) 0.016(3) 0.038(4) 0.010(4)
O5 0.063(2) 0.061(3) 0.134(4) 0.022(3) 0.020(3) -0.013(2)
C49 0.057(3) 0.038(3) 0.087(4) -0.006(3) 0.018(3) -0.012(3)
C50 0.065(3) 0.066(4) 0.087(4) -0.025(3) 0.048(3) -0.025(3)
C51 0.058(3) 0.093(5) 0.047(3) -0.009(3) 0.029(2) -0.022(3)
C52 0.050(3) 0.091(4) 0.050(3) 0.004(3) 0.018(2) -0.011(3)
C53 0.054(3) 0.065(4) 0.044(3) -0.002(2) 0.026(2) -0.009(2)
C54 0.055(3) 0.054(3) 0.046(3) -0.006(2) 0.022(2) -0.014(2)

loop_
_atom_type_symbol
_atom_type_description
_atom_type_scat_dispersion_real
_atom_type_scat_dispersion_imag
_atom_type_scat_source
C C 0.0033 0.0016 'International Tables Vol C Tables 4.2.6.8 and 6.1.1.4'
H H 0.0000 0.0000 'International Tables Vol C Tables 4.2.6.8 and 6.1.1.4'
O O 0.0106 0.0060 'International Tables Vol C Tables 4.2.6.8 and 6.1.1.4'

loop_
_geom_angle_atom_site_label_1
_geom_angle_atom_site_label_2
_geom_angle_atom_site_label_3
_geom_angle
C1 O1 C7 117.7(3)
C30 O2 C25 117.3(4)
C34 O3 C39 116.7(4)
C43 O4 C48 117.3(4)
C2 C1 O1 115.2(4)
C2 C1 C6 120.7(4)
O1 C1 C6 124.1(4)
C1 C2 C3 120.9(4)
C1 C2 H2 119.6
C3 C2 H2 119.6
C2 C3 C4 118.7(4)
C2 C3 C8 120.0(4)
C4 C3 C8 121.3(4)
C5 C4 C3 120.5(4)
C5 C4 C10 120.4(3)
C3 C4 C10 119.0(4)
C4 C5 C6 120.4(4)
C4 C5 C9 121.0(4)
C6 C5 C9 118.6(4)
C1 C6 C5 118.8(4)
C1 C6 H6 120.6
C5 C6 H6 120.6
O1 C7 H7A 109.5
O1 C7 H7B 109.5
H7A C7 H7B 109.5
O1 C7 H7C 109.5
H7A C7 H7C 109.5
H7B C7 H7C 109.5
C3 C8 H8A 109.5
C3 C8 H8B 109.5
H8A C8 H8B 109.5
C3 C8 H8C 109.5
H8A C8 H8C 109.5
H8B C8 H8C 109.5
C5 C9 H9A 109.5
C5 C9 H9B 109.5
H9A C9 H9B 109.5
C5 C9 H9C 109.5
H9A C9 H9C 109.5
H9B C9 H9C 109.5
C11 C10 C15 118.5(3)
C11 C10 C4 118.9(3)
C15 C10 C4 122.5(3)
C10 C11 C12 122.3(4)
C10 C11 H11 118.9
C12 C11 H11 118.9
C13 C12 C11 117.5(3)
C13 C12 C16 121.5(3)
C11 C12 C16 121.0(3)
C12 C13 C14 122.0(3)
C12 C13 H13 119.0
C14 C13 H13 119.0
C15 C14 C13 118.4(3)
C15 C14 C40 122.8(3)
C13 C14 C40 118.8(3)
C14 C15 C10 121.3(3)
C14 C15 H15 119.4
C10 C15 H15 119.4
C21 C16 C17 117.9(3)
C21 C16 C12 121.8(3)
C17 C16 C12 120.3(3)
C18 C17 C16 122.2(3)
C18 C17 H17 118.9
C16 C17 H17 118.9
C17 C18 C19 118.3(3)
C17 C18 C22 122.5(3)
C19 C18 C22 119.2(3)
C18 C19 C20 121.4(3)
C18 C19 H19 119.3
C20 C19 H19 119.3
C21 C20 C19 118.5(3)
C21 C20 C31 123.7(3)
C19 C20 C31 117.8(3)
C20 C21 C16 121.7(3)
C20 C21 H21 119.2
C16 C21 H21 119.2
C27 C22 C23 119.3(3)
C27 C22 C18 120.9(3)
C23 C22 C18 119.7(3)
C24 C23 C22 120.1(4)
C24 C23 C29 119.0(4)
C22 C23 C29 120.9(3)
C25 C24 C23 120.3(4)
C25 C24 H24 119.8
C23 C24 H24 119.8
C24 C25 C26 121.1(4)
C24 C25 O2 114.8(4)
C26 C25 O2 124.1(4)
C25 C26 C27 120.1(4)
C25 C26 H26 119.9
C27 C26 H26 119.9
C22 C27 C26 118.9(4)
C22 C27 C28 122.5(3)
C26 C27 C28 118.7(4)
C27 C28 H28A 109.5
C27 C28 H28B 109.5
H28A C28 H28B 109.5
C27 C28 H28C 109.5
H28A C28 H28C 109.5
H28B C28 H28C 109.5
C23 C29 H29A 109.5
C23 C29 H29B 109.5
H29A C29 H29B 109.5
C23 C29 H29C 109.5
H29A C29 H29C 109.5
H29B C29 H29C 109.5
O2 C30 H30A 109.5
O2 C30 H30B 109.5
H30A C30 H30B 109.5
O2 C30 H30C 109.5
H30A C30 H30C 109.5
H30B C30 H30C 109.5
C32 C31 C36 120.5(3)
C32 C31 C20 119.7(3)
C36 C31 C20 119.7(3)
C31 C32 C33 119.5(4)
C31 C32 C38 120.4(3)
C33 C32 C38 120.1(4)
C34 C33 C32 119.5(4)
C34 C33 H33 120.2
C32 C33 H33 120.2
O3 C34 C35 114.9(4)
O3 C34 C33 124.4(4)
C35 C34 C33 120.6(3)
C34 C35 C36 121.1(4)
C34 C35 H35 119.5
C36 C35 H35 119.5
C35 C36 C31 118.6(4)
C35 C36 C37 120.6(4)
C31 C36 C37 120.8(3)
C36 C37 H37A 109.5
C36 C37 H37B 109.5
H37A C37 H37B 109.5
C36 C37 H37C 109.5
H37A C37 H37C 109.5
H37B C37 H37C 109.5
C32 C38 H38A 109.5
C32 C38 H38B 109.5
H38A C38 H38B 109.5
C32 C38 H38C 109.5
H38A C38 H38C 109.5
H38B C38 H38C 109.5
O3 C39 H39A 109.5
O3 C39 H39B 109.5
H39A C39 H39B 109.5
O3 C39 H39C 109.5
H39A C39 H39C 109.5
H39B C39 H39C 109.5
C45 C40 C41 118.8(4)
C45 C40 C14 121.3(4)
C41 C40 C14 120.0(4)
C42 C41 C40 120.3(4)
C42 C41 C47 118.7(4)
C40 C41 C47 121.0(4)
C43 C42 C41 121.1(4)
C43 C42 H42 119.4
C41 C42 H42 119.4
C42 C43 C44 120.7(4)
C42 C43 O4 115.5(4)
C44 C43 O4 123.9(5)
C43 C44 C45 119.8(4)
C43 C44 H44 120.1
C45 C44 H44 120.1
C40 C45 C44 119.4(4)
C40 C45 C46 120.7(4)
C44 C45 C46 119.9(4)
C45 C46 H46A 109.5
C45 C46 H46B 109.5
H46A C46 H46B 109.5
C45 C46 H46C 109.5
H46A C46 H46C 109.5
H46B C46 H46C 109.5
C41 C47 H47A 109.5
C41 C47 H47B 109.5
H47A C47 H47B 109.5
C41 C47 H47C 109.5
H47A C47 H47C 109.5
H47B C47 H47C 109.5
O4 C48 H48A 109.5
O4 C48 H48B 109.5
H48A C48 H48B 109.5
O4 C48 H48C 109.5
H48A C48 H48C 109.5
H48B C48 H48C 109.5
O5 C49 C50 123.4(5)
O5 C49 C54 120.5(6)
C50 C49 C54 116.0(5)
C49 C50 C51 111.7(4)
C49 C50 H50A 109.3
C51 C50 H50A 109.3
C49 C50 H50B 109.3
C51 C50 H50B 109.3
H50A C50 H50B 107.9
C50 C51 C52 111.8(4)
C50 C51 H51A 109.3
C52 C51 H51A 109.3
C50 C51 H51B 109.3
C52 C51 H51B 109.3
H51A C51 H51B 107.9
C51 C52 C53 109.9(4)
C51 C52 H52A 109.7
C53 C52 H52A 109.7
C51 C52 H52B 109.7
C53 C52 H52B 109.7
H52A C52 H52B 108.2
C54 C53 C52 111.5(4)
C54 C53 H53A 109.3
C52 C53 H53A 109.3
C54 C53 H53B 109.3
C52 C53 H53B 109.3
H53A C53 H53B 108.0
C49 C54 C53 110.5(4)
C49 C54 H54A 109.5
C53 C54 H54A 109.5
C49 C54 H54B 109.5
C53 C54 H54B 109.5
H54A C54 H54B 108.1

loop_
_geom_bond_atom_site_label_1
_geom_bond_atom_site_label_2
_geom_bond_distance
O1 C1 1.368(5)
O1 C7 1.404(5)
O2 C30 1.360(6)
O2 C25 1.403(5)
O3 C34 1.363(4)
O3 C39 1.400(6)
O4 C43 1.389(5)
O4 C48 1.398(6)
C1 C2 1.368(6)
C1 C6 1.392(5)
C2 C3 1.392(5)
C2 H2 0.9300
C3 C4 1.393(5)
C3 C8 1.497(6)
C4 C5 1.379(6)
C4 C10 1.505(5)
C5 C6 1.395(5)
C5 C9 1.511(6)
C6 H6 0.9300
C7 H7A 0.9600
C7 H7B 0.9600
C7 H7C 0.9600
C8 H8A 0.9600
C8 H8B 0.9600
C8 H8C 0.9600
C9 H9A 0.9600
C9 H9B 0.9600
C9 H9C 0.9600
C10 C11 1.382(5)
C10 C15 1.385(5)
C11 C12 1.388(5)
C11 H11 0.9300
C12 C13 1.384(5)
C12 C16 1.474(5)
C13 C14 1.393(5)
C13 H13 0.9300
C14 C15 1.383(5)
C14 C40 1.486(5)
C15 H15 0.9300
C16 C21 1.386(5)
C16 C17 1.392(5)
C17 C18 1.378(5)
C17 H17 0.9300
C18 C19 1.386(5)
C18 C22 1.492(5)
C19 C20 1.392(5)
C19 H19 0.9300
C20 C21 1.385(5)
C20 C31 1.491(5)
C21 H21 0.9300
C22 C27 1.401(5)
C22 C23 1.409(5)
C23 C24 1.379(5)
C23 C29 1.493(6)
C24 C25 1.363(6)
C24 H24 0.9300
C25 C26 1.375(6)
C26 C27 1.407(5)
C26 H26 0.9300
C27 C28 1.487(6)
C28 H28A 0.9600
C28 H28B 0.9600
C28 H28C 0.9600
C29 H29A 0.9600
C29 H29B 0.9600
C29 H29C 0.9600
C30 H30A 0.9600
C30 H30B 0.9600
C30 H30C 0.9600
C31 C32 1.385(5)
C31 C36 1.405(5)
C32 C33 1.404(5)
C32 C38 1.497(5)
C33 C34 1.378(5)
C33 H33 0.9300
C34 C35 1.372(6)
C35 C36 1.383(5)
C35 H35 0.9300
C36 C37 1.498(6)
C37 H37A 0.9600
C37 H37B 0.9600
C37 H37C 0.9600
C38 H38A 0.9600
C38 H38B 0.9600
C38 H38C 0.9600
C39 H39A 0.9600
C39 H39B 0.9600
C39 H39C 0.9600
C40 C45 1.396(6)
C40 C41 1.405(5)
C41 C42 1.373(6)
C41 C47 1.498(6)
C42 C43 1.352(6)
C42 H42 0.9300
C43 C44 1.377(6)
C44 C45 1.410(6)
C44 H44 0.9300
C45 C46 1.497(6)
C46 H46A 0.9600
C46 H46B 0.9600
C46 H46C 0.9600
C47 H47A 0.9600
C47 H47B 0.9600
C47 H47C 0.9600
C48 H48A 0.9600
C48 H48B 0.9600
C48 H48C 0.9600
O5 C49 1.227(6)
C49 C50 1.458(8)
C49 C54 1.489(7)
C50 C51 1.500(7)
C50 H50A 0.9700
C50 H50B 0.9700
C51 C52 1.506(6)
C51 H51A 0.9700
C51 H51B 0.9700
C52 C53 1.521(6)
C52 H52A 0.9700
C52 H52B 0.9700
C53 C54 1.511(6)
C53 H53A 0.9700
C53 H53B 0.9700
C54 H54A 0.9700
C54 H54B 0.9700

loop_
_geom_torsion_atom_site_label_1
_geom_torsion_atom_site_label_2
_geom_torsion_atom_site_label_3
_geom_torsion_atom_site_label_4
_geom_torsion
C7 O1 C1 C2 -173.3(4)
C7 O1 C1 C6 6.8(6)
O1 C1 C2 C3 -179.2(3)
C6 C1 C2 C3 0.7(6)
C1 C2 C3 C4 -0.1(6)
C1 C2 C3 C8 -178.6(4)
C2 C3 C4 C5 0.0(6)
C8 C3 C4 C5 178.4(4)
C2 C3 C4 C10 177.3(3)
C8 C3 C4 C10 -4.2(6)
C3 C4 C5 C6 -0.4(6)
C10 C4 C5 C6 -177.7(3)
C3 C4 C5 C9 178.3(4)
C10 C4 C5 C9 1.0(6)
C2 C1 C6 C5 -1.2(6)
O1 C1 C6 C5 178.8(4)
C4 C5 C6 C1 1.0(6)
C9 C5 C6 C1 -177.8(4)
C5 C4 C10 C11 94.0(5)
C3 C4 C10 C11 -83.4(5)
C5 C4 C10 C15 -87.9(5)
C3 C4 C10 C15 94.7(5)
C15 C10 C11 C12 0.1(6)
C4 C10 C11 C12 178.3(4)
C10 C11 C12 C13 1.4(6)
C10 C11 C12 C16 -175.2(4)
C11 C12 C13 C14 -1.5(6)
C16 C12 C13 C14 175.1(4)
C12 C13 C14 C15 0.1(6)
C12 C13 C14 C40 -179.7(4)
C13 C14 C15 C10 1.5(6)
C40 C14 C15 C10 -178.7(4)
C11 C10 C15 C14 -1.6(6)
C4 C10 C15 C14 -179.8(4)
C13 C12 C16 C21 36.7(6)
C11 C12 C16 C21 -146.8(4)
C13 C12 C16 C17 -141.9(4)
C11 C12 C16 C17 34.6(6)
C21 C16 C17 C18 0.1(6)
C12 C16 C17 C18 178.7(4)
C16 C17 C18 C19 -0.9(6)
C16 C17 C18 C22 178.3(4)
C17 C18 C19 C20 1.2(6)
C22 C18 C19 C20 -178.0(4)
C18 C19 C20 C21 -0.8(6)
C18 C19 C20 C31 179.9(4)
C19 C20 C21 C16 -0.1(6)
C31 C20 C21 C16 179.2(4)
C17 C16 C21 C20 0.4(6)
C12 C16 C21 C20 -178.2(4)
C17 C18 C22 C27 119.2(4)
C19 C18 C22 C27 -61.6(5)
C17 C18 C22 C23 -65.1(5)
C19 C18 C22 C23 114.0(4)
C27 C22 C23 C24 1.7(5)
C18 C22 C23 C24 -174.0(3)
C27 C22 C23 C29 -179.5(3)
C18 C22 C23 C29 4.8(5)
C22 C23 C24 C25 1.7(6)
C29 C23 C24 C25 -177.2(4)
C23 C24 C25 C26 -4.2(6)
C23 C24 C25 O2 176.2(4)
C30 O2 C25 C24 -169.4(4)
C30 O2 C25 C26 10.9(7)
C24 C25 C26 C27 3.3(6)
O2 C25 C26 C27 -177.1(4)
C23 C22 C27 C26 -2.6(5)
C18 C22 C27 C26 173.1(3)
C23 C22 C27 C28 176.5(3)
C18 C22 C27 C28 -7.9(5)
C25 C26 C27 C22 0.1(6)
C25 C26 C27 C28 -178.9(4)
C21 C20 C31 C32 89.6(5)
C19 C20 C31 C32 -91.2(4)
C21 C20 C31 C36 -93.9(5)
C19 C20 C31 C36 85.3(4)
C36 C31 C32 C33 -2.5(5)
C20 C31 C32 C33 174.0(3)
C36 C31 C32 C38 176.1(3)
C20 C31 C32 C38 -7.4(5)
C31 C32 C33 C34 -0.3(5)
C38 C32 C33 C34 -178.9(3)
C39 O3 C34 C35 -178.8(4)
C39 O3 C34 C33 2.9(6)
C32 C33 C34 O3 -178.3(4)
C32 C33 C34 C35 3.5(6)
O3 C34 C35 C36 177.7(3)
C33 C34 C35 C36 -3.8(6)
C34 C35 C36 C31 1.0(5)
C34 C35 C36 C37 -178.7(4)
C32 C31 C36 C35 2.1(5)
C20 C31 C36 C35 -174.4(3)
C32 C31 C36 C37 -178.1(4)
C20 C31 C36 C37 5.4(5)
C15 C14 C40 C45 -77.4(5)
C13 C14 C40 C45 102.3(4)
C15 C14 C40 C41 104.5(5)
C13 C14 C40 C41 -75.8(5)
C45 C40 C41 C42 0.5(6)
C14 C40 C41 C42 178.6(3)
C45 C40 C41 C47 180.0(4)
C14 C40 C41 C47 -1.9(5)
C40 C41 C42 C43 -0.7(6)
C47 C41 C42 C43 179.8(4)
C41 C42 C43 C44 0.0(6)
C41 C42 C43 O4 -179.2(4)
C48 O4 C43 C42 -173.9(5)
C48 O4 C43 C44 7.0(7)
C42 C43 C44 C45 1.0(6)
O4 C43 C44 C45 -179.9(4)
C41 C40 C45 C44 0.5(5)
C14 C40 C45 C44 -177.6(3)
C41 C40 C45 C46 177.5(4)
C14 C40 C45 C46 -0.6(6)
C43 C44 C45 C40 -1.2(6)
C43 C44 C45 C46 -178.3(4)
O5 C49 C50 C51 127.4(5)
C54 C49 C50 C51 -50.9(6)
C49 C50 C51 C52 53.1(6)
C50 C51 C52 C53 -56.4(6)
C51 C52 C53 C54 56.6(6)
O5 C49 C54 C53 -127.6(5)
C50 C49 C54 C53 50.7(6)
C52 C53 C54 C49 -52.6(5)
